data_7222502
loop_
_publ_author_name
'Liu, X'
'Wankeu, M.A.'
'Dronskowski, R.'
'Lueken, H.'

_publ_section_title
;
 A Novel Method for Synthesizing Crystalline Copper Carbodiimide, CuNCN.
 Structure Determination by X-Ray Rietveld Refinement
;
_journal_name_full
;
Zeitschrift fuer Naturforschung, Teil B. Anorganische Chemie, Organische 
Chemie (42,1987-)
;
_journal_page_first 593
_journal_page_last 596
_journal_volume 60
_journal_year 2005
_chemical_formula_sum 'C Cu N2'
_chemical_name_systematic 'Cu C N2'
_space_group_IT_number 63
_symmetry_space_group_name_Hall '-C 2c 2'
_symmetry_space_group_name_H-M 'C m c m'
_cell_angle_alpha 90
_cell_angle_beta 90
_cell_angle_gamma 90
_cell_formula_units_Z 4
_cell_length_a 2.99205
_cell_length_b 6.17821
_cell_length_c 9.40031
_cell_volume 173.770
_citation_journal_id_ASTM ZNBSEN
_cod_data_source_file Liu_ZNBSEN_2005_1986.cif
_cod_data_source_block C1Cu1N2
_cod_original_cell_volume 173.7695
_cod_original_formula_sum 'C1 Cu1 N2'
_cod_database_code 7222502

loop_
_symmetry_equiv_pos_as_xyz
x,y,z
-x,-y,z+1/2
x,-y,-z
-x,y,-z+1/2
-x,-y,-z
x,y,-z-1/2
-x,y,z
x,-y,z-1/2
x+1/2,y+1/2,z
-x+1/2,-y+1/2,z+1/2
x+1/2,-y+1/2,-z
-x+1/2,y+1/2,-z+1/2
-x+1/2,-y+1/2,-z
x+1/2,y+1/2,-z-1/2
-x+1/2,y+1/2,z
x+1/2,-y+1/2,z-1/2

loop_
_atom_site_label
_atom_site_type_symbol
_atom_site_fract_x
_atom_site_fract_y
_atom_site_fract_z
_atom_site_occupancy
_atom_site_U_iso_or_equiv
N1 N-3 0 0.3826 0.3815 1 0.0
C1 C+4 0 0.3889 0.25 1 0.0
Cu1 Cu+2 0 0 0 1 0.0
